data_7028216
loop_
_publ_author_name
'Aidoudi, Farida H.'
'Black, Cameron'
'Arachchige, Kasun S Athukorala'
'Slawin, Alexandra M. Z.'
'Morris, Russell E.'
'Lightfoot, Philip'

_publ_section_title
;
 Structural diversity in hybrid vanadium(IV) oxyfluorides based on a
 common building block.
;
_journal_issue 2
_journal_name_full 'Dalton transactions (Cambridge, England : 2003)'
_journal_page_first 568
_journal_page_last 575
_journal_paper_doi 10.1039/c3dt52385c
_journal_volume 43
_journal_year 2014
_chemical_formula_moiety 'F6 K O2 V2, C3 H5 N2'
_chemical_formula_sum 'C3 H5 F6 K N2 O2 V2'
_chemical_formula_weight 356.07
_chemical_name_systematic
; 
 ? 
;
_space_group_IT_number 17
_symmetry_cell_setting orthorhombic
_symmetry_space_group_name_Hall 'P 2c 2'
_symmetry_space_group_name_H-M 'P 2 2 21'
_atom_sites_solution_hydrogens geom
_atom_sites_solution_primary direct
_atom_sites_solution_secondary difmap
_audit_creation_method SHELXL-97
_cell_angle_alpha 90.00
_cell_angle_beta 90.00
_cell_angle_gamma 90.00
_cell_formula_units_Z 2
_cell_length_a 3.8572(13)
_cell_length_b 6.4795(2)
_cell_length_c 20.0510(6)
_cell_measurement_reflns_used 3553
_cell_measurement_temperature 93(2)
_cell_measurement_theta_max 28.8
_cell_measurement_theta_min 2.6
_cell_volume 501.13(17)
_computing_cell_refinement 'CrystalClear-SM Expert 2.0 rc13 (Rigaku, 2009)'
_computing_data_collection 'CrystalClear-SM Expert 2.0 rc13 (Rigaku, 2009)'
_computing_data_reduction 'CrystalClear-SM Expert 2.0 rc13 (Rigaku, 2009)'
_computing_molecular_graphics 'Bruker SHELXTL'
_computing_publication_material 'Bruker SHELXTL'
_computing_structure_refinement 'SHELXL-97 (Sheldrick, 1997)'
_computing_structure_solution 'SHELXS-97 (Sheldrick, 1990)'
_diffrn_ambient_temperature 93(2)
_diffrn_measured_fraction_theta_full 0.998
_diffrn_measured_fraction_theta_max 0.998
_diffrn_measurement_device_type 'CCD area detector'
_diffrn_measurement_method dtprofit.ref
_diffrn_radiation_monochromator confocal
_diffrn_radiation_source 'Rotating Anode'
_diffrn_radiation_type MoK\a
_diffrn_radiation_wavelength 0.71073
_diffrn_reflns_av_R_equivalents 0.0370
_diffrn_reflns_av_sigmaI/netI 0.0362
_diffrn_reflns_limit_h_max 3
_diffrn_reflns_limit_h_min -4
_diffrn_reflns_limit_k_max 6
_diffrn_reflns_limit_k_min -7
_diffrn_reflns_limit_l_max 23
_diffrn_reflns_limit_l_min -24
_diffrn_reflns_number 3145
_diffrn_reflns_theta_full 25.30
_diffrn_reflns_theta_max 25.30
_diffrn_reflns_theta_min 3.14
_exptl_absorpt_coefficient_mu 2.355
_exptl_absorpt_correction_T_max 1.000
_exptl_absorpt_correction_T_min 0.732
_exptl_absorpt_correction_type multi-scan
_exptl_absorpt_process_details 'Jacobson, R. (1998) Private communication'
_exptl_crystal_colour Blue
_exptl_crystal_density_diffrn 2.360
_exptl_crystal_density_method 'not measured'
_exptl_crystal_description NEEDLE
_exptl_crystal_F_000 344
_exptl_crystal_size_max 0.20
_exptl_crystal_size_mid 0.02
_exptl_crystal_size_min 0.02
_refine_diff_density_max 1.071
_refine_diff_density_min -1.058
_refine_diff_density_rms 0.277
_refine_ls_abs_structure_details 'Flack H D (1983), Acta Cryst. A39, 876-881'
_refine_ls_abs_structure_Flack 0.63(15)
_refine_ls_extinction_method none
_refine_ls_goodness_of_fit_ref 1.263
_refine_ls_hydrogen_treatment NONE
_refine_ls_matrix_type full
_refine_ls_number_parameters 74
_refine_ls_number_reflns 906
_refine_ls_number_restraints 0
_refine_ls_restrained_S_all 1.263
_refine_ls_R_factor_all 0.0583
_refine_ls_R_factor_gt 0.0528
_refine_ls_shift/su_max 0.000
_refine_ls_shift/su_mean 0.000
_refine_ls_structure_factor_coef Fsqd
_refine_ls_weighting_details 'calc w=1/[\s^2^(Fo^2^)+(0.0822P)^2^+2.7862P] where P=(Fo^2^+2Fc^2^)/3'
_refine_ls_weighting_scheme calc
_refine_ls_wR_factor_gt 0.1421
_refine_ls_wR_factor_ref 0.1746
_reflns_number_gt 868
_reflns_number_total 906
_reflns_threshold_expression >2sigma(I)
_cod_data_source_file c3dt52385c.txt
_cod_data_source_block VOF-6
_cod_depositor_comments
;
The following automatic conversions were performed:

'_exptl_absorpt_correction_type' value 'Multi-scan' changed to
'multi-scan' according to
/usr/data/users/saulius/automatic-downloads/current/RSC/lib/dictionaries/cif_core.dic
dictionary named 'cif_core.dic' version 2.4.2 from 2011-04-26.

Automatic conversion script
Id: cif_fix_values 2281 2013-09-26 08:29:07Z andrius 
;
_cod_database_code 7028216

loop_
_symmetry_equiv_pos_as_xyz
'x, y, z'
'-x, -y, z+1/2'
'x, -y, -z'
'-x, y, -z+1/2'

loop_
_atom_site_label
_atom_site_type_symbol
_atom_site_fract_x
_atom_site_fract_y
_atom_site_fract_z
_atom_site_U_iso_or_equiv
_atom_site_adp_type
_atom_site_occupancy
_atom_site_symmetry_multiplicity
_atom_site_calc_flag
_atom_site_refinement_flags
V1 V 0.5157(4) 0.42324(18) 0.07840(6) 0.0161(4) Uani 1 1 d .
K1 K 0.0077(8) 0.0000 0.0000 0.0245(6) Uani 1 2 d S
F2 F 0.0149(14) 0.4012(7) 0.0650(2) 0.0227(10) Uani 1 1 d .
F3 F 0.5128(16) 0.1303(6) 0.0918(2) 0.0207(10) Uani 1 1 d .
F1 F 0.5157(14) 0.6765(6) 0.0270(2) 0.0187(9) Uani 1 1 d .
O1 O 0.5156(19) 0.4998(8) 0.1535(3) 0.0234(12) Uani 1 1 d .
C1 C 0.0000 0.1732(17) 0.2500 0.026(2) Uani 1 2 d S
H31 H 0.0000 0.3167 0.2500 0.031 Uiso 1 2 calc SR
N1 N 0.134(2) 0.0634(13) 0.2029(4) 0.033(2) Uani 1 1 d .
H2 H 0.2347 0.1060 0.1672 0.040 Uiso 1 1 calc R
C2 C 0.079(6) -0.1383(18) 0.2228(14) 0.194(18) Uani 1 1 d .
H3 H 0.1497 -0.2552 0.1995 0.232 Uiso 1 1 calc R

loop_
_atom_site_aniso_label
_atom_site_aniso_U_11
_atom_site_aniso_U_22
_atom_site_aniso_U_33
_atom_site_aniso_U_23
_atom_site_aniso_U_13
_atom_site_aniso_U_12
V1 0.0121(7) 0.0154(7) 0.0209(7) -0.0027(4) 0.0000(6) 0.0005(8)
K1 0.0215(13) 0.0240(12) 0.0280(12) -0.0028(9) 0.000 0.000
F2 0.014(2) 0.026(2) 0.028(2) -0.0018(17) 0.001(2) 0.002(3)
F3 0.022(2) 0.020(2) 0.021(2) -0.0012(17) -0.001(2) 0.002(3)
F1 0.015(2) 0.017(2) 0.024(2) -0.0031(16) -0.002(2) -0.002(3)
O1 0.023(3) 0.022(3) 0.025(3) -0.007(2) -0.001(3) 0.001(4)
C1 0.027(6) 0.018(5) 0.034(6) 0.000 0.010(7) 0.000
N1 0.041(5) 0.030(4) 0.028(4) -0.011(4) 0.012(3) -0.009(4)
C2 0.22(2) 0.018(6) 0.35(4) -0.034(11) 0.27(3) -0.034(10)

loop_
_atom_type_symbol
_atom_type_description
_atom_type_scat_dispersion_real
_atom_type_scat_dispersion_imag
_atom_type_scat_source
C C 0.0033 0.0016 'International Tables Vol C Tables 4.2.6.8 and 6.1.1.4'
H H 0.0000 0.0000 'International Tables Vol C Tables 4.2.6.8 and 6.1.1.4'
N N 0.0061 0.0033 'International Tables Vol C Tables 4.2.6.8 and 6.1.1.4'
O O 0.0106 0.0060 'International Tables Vol C Tables 4.2.6.8 and 6.1.1.4'
F F 0.0171 0.0103 'International Tables Vol C Tables 4.2.6.8 and 6.1.1.4'
K K 0.2009 0.2494 'International Tables Vol C Tables 4.2.6.8 and 6.1.1.4'
V V 0.3005 0.5294 'International Tables Vol C Tables 4.2.6.8 and 6.1.1.4'

loop_
_geom_angle_atom_site_label_1
_geom_angle_atom_site_label_2
_geom_angle_atom_site_label_3
_geom_angle
_geom_angle_site_symmetry_1
_geom_angle_site_symmetry_3
O1 V1 F3 100.2(2) . .
O1 V1 F1 103.9(2) . .
F3 V1 F1 155.93(18) . .
O1 V1 F2 98.8(3) . 1_655
F3 V1 F2 87.3(2) . 1_655
F1 V1 F2 89.4(2) . 1_655
O1 V1 F2 98.8(3) . .
F3 V1 F2 86.6(2) . .
F1 V1 F2 89.4(2) . .
F2 V1 F2 162.1(3) 1_655 .
O1 V1 F1 178.8(2) . 3_565
F3 V1 F1 81.06(16) . 3_565
F1 V1 F1 74.87(17) . 3_565
F2 V1 F1 81.21(19) 1_655 3_565
F2 V1 F1 81.2(2) . 3_565
O1 V1 K1 129.6(2) . 1_655
F3 V1 K1 47.64(16) . 1_655
F1 V1 K1 113.78(14) . 1_655
F2 V1 K1 51.58(13) 1_655 1_655
F2 V1 K1 113.31(14) . 1_655
F1 V1 K1 51.30(12) 3_565 1_655
O1 V1 K1 129.2(2) . .
F3 V1 K1 47.63(16) . .
F1 V1 K1 113.57(14) . .
F2 V1 K1 114.10(14) 1_655 .
F2 V1 K1 50.79(14) . .
F1 V1 K1 51.70(13) 3_565 .
K1 V1 K1 62.77(3) 1_655 .
F3 K1 F3 93.4(2) 3_455 1_455
F3 K1 F3 179.4(2) 3_455 .
F3 K1 F3 87.21(11) 1_455 .
F3 K1 F3 87.21(11) 3_455 3
F3 K1 F3 179.4(2) 1_455 3
F3 K1 F3 92.2(2) . 3
F3 K1 F1 56.74(13) 3_455 1_445
F3 K1 F1 69.16(15) 1_455 1_445
F3 K1 F1 123.53(12) . 1_445
F3 K1 F1 111.20(12) 3 1_445
F3 K1 F1 69.16(15) 3_455 3_465
F3 K1 F1 56.74(13) 1_455 3_465
F3 K1 F1 111.20(12) . 3_465
F3 K1 F1 123.53(12) 3 3_465
F1 K1 F1 97.5(2) 1_445 3_465
F3 K1 F2 125.05(16) 3_455 .
F3 K1 F2 55.87(13) 1_455 .
F3 K1 F2 55.33(14) . .
F3 K1 F2 123.74(15) 3 .
F1 K1 F2 124.94(15) 1_445 .
F1 K1 F2 55.94(13) 3_465 .
F3 K1 F2 55.87(13) 3_455 3
F3 K1 F2 125.05(16) 1_455 3
F3 K1 F2 123.75(15) . 3
F3 K1 F2 55.33(14) 3 3
F1 K1 F2 55.94(13) 1_445 3
F1 K1 F2 124.94(15) 3_465 3
F2 K1 F2 178.9(2) . 3
F3 K1 F1 111.43(13) 3_455 1_545
F3 K1 F1 123.73(12) 1_455 1_545
F3 K1 F1 68.21(14) . 1_545
F3 K1 F1 55.99(14) 3 1_545
F1 K1 F1 83.38(11) 1_445 1_545
F1 K1 F1 179.09(19) 3_465 1_545
F2 K1 F1 123.50(15) . 1_545
F2 K1 F1 55.61(12) 3 1_545
F3 K1 F1 123.73(12) 3_455 3_565
F3 K1 F1 111.43(13) 1_455 3_565
F3 K1 F1 55.99(14) . 3_565
F3 K1 F1 68.21(14) 3 3_565
F1 K1 F1 179.09(19) 1_445 3_565
F1 K1 F1 83.38(11) 3_465 3_565
F2 K1 F1 55.61(12) . 3_565
F2 K1 F1 123.50(15) 3 3_565
F1 K1 F1 95.7(2) 1_545 3_565
F3 K1 V1 30.61(9) 3_455 3_455
F3 K1 V1 98.89(13) 1_455 3_455
F3 K1 V1 149.27(9) . 3_455
F3 K1 V1 81.62(11) 3 3_455
F1 K1 V1 36.82(8) 1_445 3_455
F1 K1 V1 97.01(12) 3_465 3_455
F2 K1 V1 149.42(14) . 3_455
F2 K1 V1 31.67(11) 3 3_455
F1 K1 V1 83.72(9) 1_545 3_455
F1 K1 V1 143.15(8) 3_565 3_455
F3 K1 V1 98.89(13) 3_455 1_455
F3 K1 V1 30.61(9) 1_455 1_455
F3 K1 V1 81.62(11) . 1_455
F3 K1 V1 149.27(9) 3 1_455
F1 K1 V1 97.01(12) 1_445 1_455
F1 K1 V1 36.82(8) 3_465 1_455
F2 K1 V1 31.67(11) . 1_455
F2 K1 V1 149.42(14) 3 1_455
F1 K1 V1 143.15(8) 1_545 1_455
F1 K1 V1 83.72(9) 3_565 1_455
V1 K1 V1 118.04(10) 3_455 1_455
V1 F2 V1 162.1(3) 1_455 .
V1 F2 K1 96.75(18) 1_455 .
V1 F2 K1 97.82(19) . .
V1 F3 K1 101.8(2) . 1_655
V1 F3 K1 102.1(2) . .
K1 F3 K1 87.21(11) 1_655 .
V1 F1 V1 105.13(17) . 3_565
V1 F1 K1 135.8(2) . 1_665
V1 F1 K1 91.88(15) 3_565 1_665
V1 F1 K1 135.0(2) . 1_565
V1 F1 K1 91.85(15) 3_565 1_565
K1 F1 K1 83.38(11) 1_665 1_565
N1 C1 N1 113.0(11) . 4
C1 N1 C2 104.4(9) . .
C2 C2 N1 109.0(7) 4 .

loop_
_geom_bond_atom_site_label_1
_geom_bond_atom_site_label_2
_geom_bond_distance
_geom_bond_site_symmetry_2
V1 O1 1.586(5) .
V1 F3 1.917(4) .
V1 F1 1.937(4) .
V1 F2 1.949(6) 1_655
V1 F2 1.955(6) .
V1 F1 2.211(4) 3_565
V1 K1 3.687(2) 1_655
V1 K1 3.719(2) .
K1 F3 2.783(6) 3_455
K1 F3 2.783(6) 1_455
K1 F3 2.810(6) .
K1 F3 2.810(6) 3
K1 F1 2.879(5) 1_445
K1 F1 2.879(5) 3_465
K1 F2 2.909(4) .
K1 F2 2.909(4) 3
K1 F1 2.920(5) 1_545
K1 F1 2.920(5) 3_565
K1 V1 3.687(2) 3_455
K1 V1 3.687(2) 1_455
F2 V1 1.949(6) 1_455
F3 K1 2.783(6) 1_655
F1 V1 2.211(4) 3_565
F1 K1 2.879(5) 1_665
F1 K1 2.920(5) 1_565
C1 N1 1.290(10) .
C1 N1 1.290(10) 4
N1 C2 1.383(16) .
C2 C2 1.25(3) 4
